data_6000220
loop_
_publ_author_name
'Numan, M.'
'Goubitz, K.'
'Schenk, H.'
'Kraakman, M. J. A.'

_publ_section_title
;
 Structure of 
 1,1,2,2-tetracarbonyl(N-[(2-pyridyl)methylidene]isopropylamine-mu-N1,2-sigma-N2,1-eta-2-CH=N1)-1,2-bis(triphenylphosphine)ironruthenium(Fe-Ru)
;
_journal_issue 3
_journal_name_full 'Acta Crystallographica C'
_journal_page_first 549
_journal_page_last 551
_journal_paper_doi 10.1107/S0108270191009976
_journal_volume 48
_journal_year 1992
_chemical_formula_sum 'C49 H42 Fe N2 O4 P2 Ru'
_space_group_name_H-M_alt 'P -1'
_cell_angle_alpha 90.950
_cell_angle_beta 100.230
_cell_angle_gamma 101.950
_cell_length_a 11.6250
_cell_length_b 14.2690
_cell_length_c 15.9630
_cell_volume 2545.42
_cod_duplicate_entry 2001017
_cod_database_code 6000220

loop_
_atom_site_label
_atom_site_fract_x
_atom_site_fract_y
_atom_site_fract_z
? ? ? ?
